data_2011398
loop_
_publ_author_name
'George, Elizabeth'
'Vivekanandan, Subramania'
'Sivakumar, Kandasamy'

_publ_section_title
;
 Chloramine-B sesquihydrate
;
_journal_issue 10
_journal_name_full 'Acta Crystallographica Section C'
_journal_page_first 1208
_journal_page_last 1209
_journal_paper_doi 10.1107/S0108270100007617
_journal_volume 56
_journal_year 2000
_chemical_formula_moiety 'Na +, C6 H5 Cl N O2 S -, 1.5H2 O'
_chemical_formula_sum 'C6 H8 Cl N Na O3.5 S'
_chemical_formula_weight 240.63
_chemical_melting_point 444.5(15)
_chemical_name_common Chloramine-B
_chemical_name_systematic
;
 ?
;
_space_group_IT_number 5
_symmetry_cell_setting monoclinic
_symmetry_space_group_name_Hall 'C 2y'
_symmetry_space_group_name_H-M 'C 1 2 1'
_audit_creation_method SHELXL-97
_cell_angle_alpha 90.00
_cell_angle_beta 103.31(3)
_cell_angle_gamma 90.00
_cell_formula_units_Z 4
_cell_length_a 10.450(3)
_cell_length_b 6.623(3)
_cell_length_c 14.828(4)
_cell_measurement_reflns_used 25
_cell_measurement_temperature 293(2)
_cell_measurement_theta_max 22
_cell_measurement_theta_min 8
_cell_volume 998.7(6)
_computing_cell_refinement MolEN
_computing_data_collection 'MolEN (Fair, 1990)'
_computing_data_reduction MolEN
_computing_molecular_graphics 'ZORTEP (Zsolnai, 1997)'
_computing_publication_material 'SHELXL97 and  PARST (Nardelli, 1983)'
_computing_structure_refinement 'SHELXL97 (Sheldrick, 1997)'
_computing_structure_solution 'SHELXS97 (Sheldrick, 1990)'
_diffrn_ambient_temperature 293(2)
_diffrn_measured_fraction_theta_full .992
_diffrn_measured_fraction_theta_max .992
_diffrn_measurement_device_type 'Enraf Nonius CAD-4'
_diffrn_measurement_method '\q/2\q scans'
_diffrn_radiation_monochromator graphite
_diffrn_radiation_source 'fine-focus sealed tube'
_diffrn_radiation_type MoK\a
_diffrn_radiation_wavelength .71073
_diffrn_reflns_av_R_equivalents .020
_diffrn_reflns_av_sigmaI/netI .054
_diffrn_reflns_limit_h_max 12
_diffrn_reflns_limit_h_min -12
_diffrn_reflns_limit_k_max 7
_diffrn_reflns_limit_k_min -6
_diffrn_reflns_limit_l_max 17
_diffrn_reflns_limit_l_min -14
_diffrn_reflns_number 1536
_diffrn_reflns_theta_full 25.02
_diffrn_reflns_theta_max 25.02
_diffrn_reflns_theta_min 2.82
_diffrn_standards_decay_% <2
_diffrn_standards_interval_count 100
_diffrn_standards_number 3
_exptl_absorpt_coefficient_mu .614
_exptl_absorpt_correction_T_max .98
_exptl_absorpt_correction_T_min .87
_exptl_absorpt_correction_type psi-scan
_exptl_absorpt_process_details 'MolEN (Fair, 1990)'
_exptl_crystal_colour Colourless
_exptl_crystal_density_diffrn 1.600
_exptl_crystal_density_method 'not measured'
_exptl_crystal_description Plate
_exptl_crystal_F_000 492
_exptl_crystal_size_max .2
_exptl_crystal_size_mid .2
_exptl_crystal_size_min .08
_refine_diff_density_max .23
_refine_diff_density_min -.24
_refine_ls_abs_structure_details 'Flack (1983)'
_refine_ls_abs_structure_Flack .03(15)
_refine_ls_extinction_method none
_refine_ls_goodness_of_fit_ref 1.146
_refine_ls_hydrogen_treatment constr
_refine_ls_matrix_type full
_refine_ls_number_parameters 123
_refine_ls_number_reflns 963
_refine_ls_number_restraints 1
_refine_ls_restrained_S_all 1.146
_refine_ls_R_factor_all .0380
_refine_ls_R_factor_gt .0345
_refine_ls_shift/su_max .001
_refine_ls_shift/su_mean .000
_refine_ls_structure_factor_coef Fsqd
_refine_ls_weighting_details 'calc w = 1/[\s^2^(Fo^2^)+(0.028P)^2^+0.979P] where P=(Fo^2^+2Fc^2^)/3'
_refine_ls_weighting_scheme calc
_refine_ls_wR_factor_ref .0795
_reflns_number_gt 902
_reflns_number_total 963
_reflns_threshold_expression I>2\s(I)
_cod_data_source_file bm1403.cif
_cod_data_source_block I
_cod_depositor_comments
;
 Marking attached hydrogen atoms.

 Antanas Vaitkus,
 2017-08-09

The following automatic conversions were performed:
'_symmetry_cell_setting' value 'Monoclinic' changed to 'monoclinic'
according to '/home/saulius/struct/CIF-dictionaries/cif_core.dic'
dictionary named 'cif_core.dic' version 2.4.1 from
2010-06-29.

'_geom_bond_publ_flag' value 'Yes' changed to 'yes' according
to '/home/saulius/struct/CIF-dictionaries/cif_core.dic' dictionary named
'cif_core.dic' version 2.4.1 from 2010-06-29 (12 times).

Automatic conversion script
Id: cif_fix_enum 1527 2010-12-29 10:47:43Z saulius 

The following automatic conversions were performed:

'_chemical_melting_point' value '443--446' was changed to '444.5(15)'
- the average value was taken and precision was estimated.

Automatic conversion script
Id: cif_fix_values 1646 2011-03-28 12:23:43Z adriana 

The following automatic conversions were performed:

'_chemical_melting_point' value '443--446' was changed to '444.5(15)'
- the average value was taken and precision was
estimated.

'_symmetry_cell_setting' value 'Monoclinic' changed to
'monoclinic' according to
/home/saulius/struct/CIF-dictionaries/cif_core.dic dictionary named
'cif_core.dic' version 2.4.1 from 2010-06-29.

'_geom_bond_publ_flag'
value 'Yes' changed to 'yes' according to
/home/saulius/struct/CIF-dictionaries/cif_core.dic dictionary named
'cif_core.dic' version 2.4.1 from 2010-06-29 (12
times).

'_geom_angle_publ_flag' value 'Yes' changed to 'yes'
according to /home/saulius/struct/CIF-dictionaries/cif_core.dic
dictionary named 'cif_core.dic' version 2.4.1 from 2010-06-29 (16
times).

'_geom_torsion_publ_flag' value 'Yes' changed to 'yes'
according to /home/saulius/struct/CIF-dictionaries/cif_core.dic
dictionary named 'cif_core.dic' version 2.4.1 from 2010-06-29 (3
times).

Automatic conversion script
Id: cif_fix_values 1715 2011-07-08 13:25:40Z adriana 
;
_cod_original_sg_symbol_H-M 'C 2'
_cod_original_formula_sum 'C6 H8 Cl N Na O3.50 S'
_cod_database_code 2011398
_cod_database_fobs_code 2011398

loop_
_symmetry_equiv_pos_as_xyz
'x, y, z'
'-x, y, -z'
'x+1/2, y+1/2, z'
'-x+1/2, y+1/2, -z'

loop_
_atom_site_label
_atom_site_fract_x
_atom_site_fract_y
_atom_site_fract_z
_atom_site_U_iso_or_equiv
_atom_site_adp_type
_atom_site_calc_flag
_atom_site_refinement_flags
_atom_site_occupancy
_atom_site_disorder_assembly
_atom_site_disorder_group
_atom_site_type_symbol
_atom_site_attached_hydrogens
Na1 .86105(17) .4336(3) .53459(13) .0333(5) Uani d . 1 . . Na 0
Cl1 .86652(15) 1.0831(2) .25532(10) .0498(4) Uani d . 1 . . Cl 0
S1 .84388(10) .71690(18) .33379(7) .0240(3) Uani d . 1 . . S 0
O1 .7159(3) .7688(6) .3488(3) .0383(9) Uani d . 1 . . O 0
O2 .9183(3) .5806(7) .3993(2) .0345(8) Uani d . 1 . . O 0
N1 .9393(4) .9058(6) .3382(3) .0305(9) Uani d . 1 . . N 0
C1 .8179(5) .6095(8) .2217(3) .0345(12) Uani d . 1 . . C 0
C2 .9222(6) .5627(14) .1851(4) .0566(18) Uani d . 1 . . C 0
H2 1.0056 .5915 .2211 .068 Uiso calc R 1 . . H 0
C3 .9156(9) .4811(13) .1041(5) .074(2) Uani d . 1 . . C 0
H3 .9890 .4673 .0792 .088 Uiso calc R 1 . . H 0
C4 .7888(12) .4146(15) .0565(5) .101(4) Uani d . 1 . . C 0
H4 .7793 .3461 .0006 .122 Uiso calc R 1 . . H 0
C5 .6784(10) .4502(19) .0920(6) .100(3) Uani d . 1 . . C 0
H5 .5954 .4088 .0597 .119 Uiso calc R 1 . . H 0
C6 .6947(7) .5500(13) .1780(4) .063(2) Uani d . 1 . . C 0
H6 .6233 .5743 .2041 .076 Uiso calc R 1 . . H 0
O1W .6993(3) .2581(6) .4133(2) .0368(9) Uani d . 1 . . O 2
O2W 1.0000 .1644(7) .5000 .0341(12) Uani d S 1 . . O 2

loop_
_atom_site_aniso_label
_atom_site_aniso_U_11
_atom_site_aniso_U_22
_atom_site_aniso_U_33
_atom_site_aniso_U_12
_atom_site_aniso_U_13
_atom_site_aniso_U_23
Na1 .0283(9) .0275(12) .0456(11) -.0026(8) .0118(8) -.0014(10)
Cl1 .0668(9) .0299(8) .0553(8) .0058(7) .0192(7) .0125(7)
S1 .0257(5) .0205(6) .0265(5) -.0005(5) .0077(4) .0008(5)
O1 .0334(18) .024(2) .062(2) .0083(15) .0201(15) .0007(17)
O2 .0279(17) .042(2) .0332(17) -.0004(17) .0054(13) .0074(19)
N1 .033(2) .009(2) .051(2) -.0025(17) .0120(18) .0021(19)
C1 .056(3) .016(3) .029(3) -.006(2) .004(2) .003(2)
C2 .072(4) .069(5) .034(3) -.001(4) .022(3) .004(4)
C3 .128(7) .055(5) .050(4) .014(5) .046(4) .004(4)
C4 .201(11) .068(7) .031(4) .031(8) .018(5) -.019(4)
C5 .113(7) .099(8) .065(5) -.045(7) -.025(5) -.005(6)
C6 .076(4) .054(5) .047(4) -.015(4) -.011(3) .007(4)
O1W .0262(16) .035(3) .050(2) -.0071(15) .0104(14) -.0051(18)
O2W .026(2) .023(3) .054(3) .000 .011(2) .000

loop_
_atom_type_symbol
_atom_type_description
_atom_type_scat_dispersion_real
_atom_type_scat_dispersion_imag
_atom_type_scat_source
C C .0033 .0016 'International Tables Vol C Tables 4.2.6.8 and 6.1.1.4'
H H .0000 .0000 'International Tables Vol C Tables 4.2.6.8 and 6.1.1.4'
N N .0061 .0033 'International Tables Vol C Tables 4.2.6.8 and 6.1.1.4'
O O .0106 .0060 'International Tables Vol C Tables 4.2.6.8 and 6.1.1.4'
S S .1246 .1234 'International Tables Vol C Tables 4.2.6.8 and 6.1.1.4'
Cl Cl .1484 .1585 'International Tables Vol C Tables 4.2.6.8 and 6.1.1.4'
Na Na .0362 .0249 'International Tables Vol C Tables 4.2.6.8 and 6.1.1.4'

loop_
_geom_angle_atom_site_label_1
_geom_angle_atom_site_label_2
_geom_angle_atom_site_label_3
_geom_angle_site_symmetry_1
_geom_angle_site_symmetry_3
_geom_angle
_geom_angle_publ_flag
O1 Na1 O1W 4_646 4_656 91.08(14) yes
O1 Na1 O2 4_646 . 172.42(15) yes
O1W Na1 O2 4_656 . 92.30(16) yes
O1 Na1 O2W 4_646 . 97.92(14) yes
O1W Na1 O2W 4_656 . 159.02(13) yes
O2 Na1 O2W . . 81.17(13) yes
O1 Na1 O1W 4_646 . 91.42(14) yes
O1W Na1 O1W 4_656 . 117.94(11) yes
O2 Na1 O1W . . 81.01(13) yes
O2W Na1 O1W . . 80.91(12) yes
O1 Na1 O2 4_646 2_756 109.69(14) yes
O1W Na1 O2 4_656 2_756 79.19(14) yes
O2 Na1 O2 . 2_756 77.63(14) yes
O2W Na1 O2 . 2_756 79.94(13) yes
O1W Na1 O2 . 2_756 153.17(13) yes
O1 Na1 Na1 4_646 2_756 135.08(12) ?
O1W Na1 Na1 4_656 2_756 114.41(9) ?
O2 Na1 Na1 . 2_756 48.66(9) ?
O2W Na1 Na1 . 2_756 47.26(9) ?
O1W Na1 Na1 . 2_756 106.20(11) ?
O2 Na1 Na1 2_756 2_756 47.08(9) ?
O1 Na1 Na1 4_646 4_646 61.94(10) ?
O1W Na1 Na1 4_656 4_646 129.31(11) ?
O2 Na1 Na1 . 4_646 110.85(13) ?
O2W Na1 Na1 . 4_646 71.39(9) ?
O1W Na1 Na1 . 4_646 33.72(10) ?
O2 Na1 Na1 2_756 4_646 147.95(13) ?
Na1 Na1 Na1 2_756 4_646 114.65(6) ?
O1 Na1 Na1 4_646 4_656 107.16(12) ?
O1W Na1 Na1 4_656 4_656 34.40(8) ?
O2 Na1 Na1 . 4_656 72.41(11) ?
O2W Na1 Na1 . 4_656 152.29(10) ?
O1W Na1 Na1 . 4_656 86.78(12) ?
O2 Na1 Na1 2_756 4_656 101.87(12) ?
Na1 Na1 Na1 2_756 4_656 114.65(6) ?
Na1 Na1 Na1 4_646 4_656 110.17(9) ?
O2 S1 O1 . . 115.2(2) ?
O2 S1 N1 . . 103.4(2) ?
O1 S1 N1 . . 113.6(2) ?
O2 S1 C1 . . 109.2(3) ?
O1 S1 C1 . . 107.0(2) ?
N1 S1 C1 . . 108.2(2) ?
S1 O1 Na1 . 4_656 135.4(2) ?
S1 O2 Na1 . . 128.34(19) ?
S1 O2 Na1 . 2_756 146.2(2) ?
Na1 O2 Na1 . 2_756 84.26(13) ?
S1 N1 Cl1 . . 109.5(2) yes
C6 C1 C2 . . 120.2(6) ?
C6 C1 S1 . . 119.2(5) ?
C2 C1 S1 . . 120.1(4) ?
C3 C2 C1 . . 125.7(7) ?
C2 C3 C4 . . 115.6(7) ?
C5 C4 C3 . . 121.2(7) ?
C4 C5 C6 . . 118.8(7) ?
C1 C6 C5 . . 118.1(7) ?
Na1 O1W Na1 4_646 . 111.87(14) ?
Na1 O2W Na1 2_756 . 85.48(18) ?

loop_
_geom_bond_atom_site_label_1
_geom_bond_atom_site_label_2
_geom_bond_site_symmetry_2
_geom_bond_distance
_geom_bond_publ_flag
Na1 O1 4_646 2.339(4) yes
Na1 O2 . 2.425(4) yes
Na1 O2 2_756 2.486(4) yes
Na1 O1W . 2.459(4) yes
Na1 O1W 4_656 2.416(4) yes
Na1 O2W . 2.428(4) yes
Na1 Na1 2_756 3.295(3) yes
Na1 Na1 4_646 4.038(2) ?
Na1 Na1 4_656 4.038(2) ?
Cl1 N1 . 1.742(4) yes
S1 O2 . 1.420(4) yes
S1 O1 . 1.446(3) yes
S1 N1 . 1.592(4) yes
S1 C1 . 1.771(5) yes
C1 C6 . 1.359(8) ?
C1 C2 . 1.361(8) ?
C2 C3 . 1.305(9) ?
C3 C4 . 1.420(13) ?
C4 C5 . 1.395(13) ?
C5 C6 . 1.411(12) ?

loop_
_geom_torsion_atom_site_label_1
_geom_torsion_atom_site_label_2
_geom_torsion_atom_site_label_3
_geom_torsion_atom_site_label_4
_geom_torsion_site_symmetry_1
_geom_torsion_site_symmetry_4
_geom_torsion
_geom_torsion_publ_flag
O2 S1 O1 Na1 . 4_656 63.3(4) ?
N1 S1 O1 Na1 . 4_656 -55.7(4) ?
C1 S1 O1 Na1 . 4_656 -175.1(3) ?
O1 S1 O2 Na1 . . -2.1(4) ?
N1 S1 O2 Na1 . . 122.4(3) ?
C1 S1 O2 Na1 . . -122.5(3) ?
O1 S1 O2 Na1 . 2_756 -164.2(4) ?
N1 S1 O2 Na1 . 2_756 -39.6(5) ?
C1 S1 O2 Na1 . 2_756 75.4(5) ?
O1 Na1 O2 S1 4_646 . 67.4(14) ?
O1W Na1 O2 S1 4_656 . -49.1(3) ?
O2W Na1 O2 S1 . . 151.0(3) ?
O1W Na1 O2 S1 . . 68.9(3) ?
O2 Na1 O2 S1 2_756 . -127.5(2) ?
Na1 Na1 O2 S1 2_756 . -170.1(4) ?
Na1 Na1 O2 S1 4_646 . 84.9(3) ?
Na1 Na1 O2 S1 4_656 . -20.6(3) ?
O1 Na1 O2 Na1 4_646 2_756 -122.5(12) ?
O1W Na1 O2 Na1 4_656 2_756 121.04(15) ?
O2W Na1 O2 Na1 . 2_756 -38.92(11) ?
O1W Na1 O2 Na1 . 2_756 -121.02(14) ?
O2 Na1 O2 Na1 2_756 2_756 42.64(19) ?
Na1 Na1 O2 Na1 4_646 2_756 -105.04(10) ?
Na1 Na1 O2 Na1 4_656 2_756 149.52(14) ?
O2 S1 N1 Cl1 . . 176.1(2) yes
O1 S1 N1 Cl1 . . -58.3(3) yes
C1 S1 N1 Cl1 . . 60.3(3) yes
O2 S1 C1 C6 . . 110.6(5) ?
O1 S1 C1 C6 . . -14.7(6) ?
N1 S1 C1 C6 . . -137.4(5) ?
O2 S1 C1 C2 . . -60.7(6) ?
O1 S1 C1 C2 . . 174.0(5) ?
N1 S1 C1 C2 . . 51.3(6) ?
C6 C1 C2 C3 . . 7.9(12) ?
S1 C1 C2 C3 . . 179.1(7) ?
C1 C2 C3 C4 . . -8.1(13) ?
C2 C3 C4 C5 . . 4.8(14) ?
C3 C4 C5 C6 . . -1.5(16) ?
C2 C1 C6 C5 . . -3.7(11) ?
S1 C1 C6 C5 . . -175.0(7) ?
C4 C5 C6 C1 . . .9(14) ?
O1 Na1 O1W Na1 4_646 4_646 -27.82(16) ?
O1W Na1 O1W Na1 4_656 4_646 -119.8(2) ?
O2 Na1 O1W Na1 . 4_646 152.38(17) ?
O2W Na1 O1W Na1 . 4_646 69.97(14) ?
O2 Na1 O1W Na1 2_756 4_646 114.9(3) ?
Na1 Na1 O1W Na1 2_756 4_646 110.32(12) ?
Na1 Na1 O1W Na1 4_656 4_646 -134.93(14) ?
O1 Na1 O2W Na1 4_646 2_756 -147.65(13) ?
O1W Na1 O2W Na1 4_656 2_756 -33.1(3) ?
O2 Na1 O2W Na1 . 2_756 39.95(9) ?
O1W Na1 O2W Na1 . 2_756 122.18(11) ?
O2 Na1 O2W Na1 2_756 2_756 -38.94(9) ?
Na1 Na1 O2W Na1 4_646 2_756 155.57(9) ?
Na1 Na1 O2W Na1 4_656 2_756 57.45(19) ?
